data_4330293
loop_
_publ_author_name
'Ionut Mihalcea'
'Christophe Volkringer'
'Natacha Henry'
'Thierry Loiseau'

_publ_section_title
;
 Series of Mixed Uranyl-Lanthanide (Ce, Nd) Organic Coordination Polymers
 with Aromatic Polycarboxylates Linkers
;
_journal_name_full 'Inorganic Chemistry'
_journal_page_first 9610
_journal_page_last 9618
_journal_paper_doi 10.1021/ic3005757
_journal_volume 51
_journal_year 2012
_chemical_formula_moiety '1(N H4 1+);  4(U O2 2+). 1(Nd 3+).  4(C8 O4 H4 2-).  2(O 2-). 7(H2 O)'
_chemical_formula_sum 'C32 H16 N Nd O33 U4'
_chemical_formula_weight 2038.8
_space_group_IT_number 13
_symmetry_cell_setting monoclinic
_symmetry_Int_Tables_number 13
_symmetry_space_group_name_Hall '-P 2yac'
_symmetry_space_group_name_H-M 'P 1 2/n 1'
_cell_angle_alpha 90
_cell_angle_beta 95.4302(19)
_cell_angle_gamma 90
_cell_formula_units_Z 2
_cell_length_a 15.9634(6)
_cell_length_b 19.9848(8)
_cell_length_c 7.1993(3)
_cell_measurement_reflns_used 5359
_cell_measurement_temperature 293
_cell_measurement_theta_max 25.028
_cell_measurement_theta_min 2.408
_cell_volume 2286.45(16)
_diffrn_ambient_temperature 293
_diffrn_measured_fraction_theta_full 0.99
_diffrn_measured_fraction_theta_max 0.99
_diffrn_radiation_source 'x-ray tube'
_diffrn_radiation_type 'Mo K\a'
_diffrn_radiation_wavelength 0.71069
_diffrn_reflns_av_R_equivalents 0.079
_diffrn_reflns_av_sigmaI/netI 0.1437
_diffrn_reflns_limit_h_max 19
_diffrn_reflns_limit_h_min -19
_diffrn_reflns_limit_k_max 24
_diffrn_reflns_limit_k_min -24
_diffrn_reflns_limit_l_max 8
_diffrn_reflns_limit_l_min -9
_diffrn_reflns_number 52752
_diffrn_reflns_theta_full 26.4
_diffrn_reflns_theta_max 26.4
_diffrn_reflns_theta_min 1.64
_exptl_absorpt_coefficient_mu 15.34
_exptl_absorpt_correction_T_max 0.745
_exptl_absorpt_correction_T_min 0.564
_exptl_absorpt_correction_type empirical
_exptl_absorpt_process_details twinabs
_exptl_crystal_colour yellow
_exptl_crystal_density_diffrn 2.9604
_exptl_crystal_description block
_exptl_crystal_F_000 1814
_exptl_crystal_size_max 0.166
_exptl_crystal_size_mid 0.072
_exptl_crystal_size_min 0.059
_refine_diff_density_max 3.21
_refine_diff_density_min -1.92
_refine_ls_extinction_coef 2360(70)
_refine_ls_extinction_method 'B-C type 1 gaussian isotropic (Becker & Coppens, 1974)'
_refine_ls_goodness_of_fit_gt 1.43
_refine_ls_goodness_of_fit_ref 1.35
_refine_ls_hydrogen_treatment constr
_refine_ls_number_constraints 35
_refine_ls_number_parameters 306
_refine_ls_number_reflns 22816
_refine_ls_number_restraints 0
_refine_ls_R_factor_all 0.1507
_refine_ls_R_factor_gt 0.0561
_refine_ls_shift/su_max 0.0414
_refine_ls_shift/su_mean 0.0055
_refine_ls_structure_factor_coef F
_refine_ls_weighting_details w=1/(\s^2^(F)+0.0001F^2^)
_refine_ls_weighting_scheme sigma
_refine_ls_wR_factor_gt 0.0562
_refine_ls_wR_factor_ref 0.0789
_reflns_number_gt 10420
_reflns_number_total 22816
_reflns_threshold_expression I>3\s(I)
_cod_data_source_file ic3005757_si_002.cif
_cod_data_source_block I
_cod_original_formula_sum 'C32 H16 N1 Nd1 O33 U4'
_cod_database_code 4330293
_cod_database_fobs_code 4330293

loop_
_symmetry_equiv_pos_site_id
_symmetry_equiv_pos_as_xyz
1 x,y,z
2 -x+1/2,y,-z+1/2
3 -x,-y,-z
4 x+1/2,-y,z+1/2

loop_
_atom_site_label
_atom_site_type_symbol
_atom_site_fract_x
_atom_site_fract_y
_atom_site_fract_z
_atom_site_adp_type
_atom_site_U_iso_or_equiv
_atom_site_symmetry_multiplicity
_atom_site_occupancy
_atom_site_calc_flag
U1 U 0.75 0.84132(2) 0.25 Uani 0.01944(18) 2 1 d
U2 U 0.75 0.65256(2) 0.25 Uani 0.01911(18) 2 1 d
U3 U 0.53348(2) 0.746270(17) 0.21750(5) Uani 0.02053(12) 4 1 d
Nd1 Nd 0.25 0.80762(4) -0.25 Uani 0.0223(2) 2 1 d
O31u O 0.5370(4) 0.7488(3) 0.4629(9) Uani 0.037(2) 4 1 d
O12b O 0.4202(4) 0.8235(3) 0.2203(9) Uani 0.029(2) 4 1 d
O82a O 0.6630(5) 0.5451(3) 0.2383(11) Uani 0.034(3) 4 1 d
O82b O 0.6606(4) 0.9500(3) 0.2446(9) Uiso 0.0224(15) 4 1 d
O11a O 0.4246(4) 0.6685(3) 0.1987(10) Uani 0.037(3) 4 1 d
O1w O 0.25 0.9350(5) -0.25 Uani 0.058(5) 2 1 d
C2a C 0.4339(6) 0.5526(4) 0.2865(14) Uani 0.022(3) 4 1 d
C3b C 0.3636(6) 0.9856(5) 0.1737(13) Uani 0.029(4) 4 1 d
O12a O 0.3698(6) 0.6387(4) 0.4522(14) Uani 0.072(4) 4 1 d
O81a O 0.5902(4) 0.6367(3) 0.2507(10) Uani 0.028(2) 4 1 d
O1u O 0.7553(4) 0.8454(3) 0.0066(9) Uani 0.029(2) 4 1 d
O32u O 0.5225(4) 0.7452(3) -0.0322(8) Uani 0.029(2) 4 1 d
O81b O 0.5864(4) 0.8590(3) 0.1929(8) Uiso 0.0257(16) 4 1 d
C7b C 0.5126(6) 0.9635(4) 0.2219(13) Uani 0.018(3) 4 1 d
O2u O 0.7451(4) 0.6500(3) 0.0049(9) Uani 0.031(2) 4 1 d
O1 O 0.6711(4) 0.7484(3) 0.2266(10) Uani 0.031(2) 4 1 d
O11b O 0.3707(4) 0.8633(3) -0.0551(10) Uani 0.038(3) 4 1 d
C4b C 0.3730(8) 1.0460(5) 0.2359(15) Uani 0.037(4) 4 1 d
C5b C 0.4538(7) 1.0699(5) 0.2982(15) Uani 0.039(4) 4 1 d
C2b C 0.4290(6) 0.9417(4) 0.1653(13) Uani 0.020(3) 4 1 d
C7a C 0.5153(6) 0.5311(4) 0.2519(12) Uani 0.017(3) 4 1 d
C4a C 0.3821(7) 0.4431(5) 0.2725(15) Uani 0.037(4) 4 1 d
C6a C 0.5238(6) 0.4654(4) 0.2227(14) Uani 0.030(4) 4 1 d
C6b C 0.5203(7) 1.0269(4) 0.2928(14) Uani 0.031(4) 4 1 d
C1a C 0.4107(6) 0.6257(5) 0.3219(18) Uani 0.039(4) 4 1 d
C3a C 0.3709(6) 0.5085(4) 0.3046(13) Uani 0.030(4) 4 1 d
C8b C 0.5889(6) 0.9243(4) 0.2195(12) Uani 0.020(3) 4 1 d
C8a C 0.5932(7) 0.5704(4) 0.2485(14) Uani 0.025(4) 4 1 d
C5a C 0.4586(7) 0.4194(5) 0.2350(14) Uani 0.034(4) 4 1 d
O2w O 0.1134(10) 0.7615(7) -0.177(2) Uiso 0.057(3) 4 0.5 d
O2w' O 0.1445(10) 0.7190(8) -0.266(2) Uiso 0.057(3) 4 0.5 d
N1 N 0.75 0.4109(9) 0.25 Uiso 0.102(6) 2 1 d
O3w O 0.2185(9) 0.7088(7) -0.453(2) Uiso 0.045(3) 4 0.5 d
O3w' O 0.2387(9) 0.7392(7) -0.554(2) Uiso 0.045(3) 4 0.5 d
C1b C 0.4074(6) 0.8716(5) 0.1036(14) Uani 0.024(3) 4 1 d
O4w O 0.2220(12) 0.8345(9) 0.088(3) Uiso 0.072(4) 4 0.5 d
O4w' O 0.1732(12) 0.8610(9) 0.013(3) Uiso 0.072(4) 4 0.5 d
H1c3b H 0.307897 0.970716 0.131144 Uiso 0.0352 4 1 d
H1c4b H 0.324884 1.074665 0.239582 Uiso 0.0448 4 1 d
H1c5b H 0.462064 1.114857 0.343063 Uiso 0.0464 4 1 d
H1c4a H 0.335646 0.412762 0.276087 Uiso 0.0439 4 1 d
H1c6a H 0.577344 0.449091 0.191702 Uiso 0.0358 4 1 d
H1c6b H 0.57509 1.042006 0.341384 Uiso 0.0375 4 1 d
H1c3a H 0.317894 0.52403 0.340546 Uiso 0.0357 4 1 d
H1c5a H 0.467586 0.37243 0.217537 Uiso 0.0413 4 1 d

loop_
_atom_site_aniso_label
_atom_site_aniso_type_symbol
_atom_site_aniso_U_11
_atom_site_aniso_U_22
_atom_site_aniso_U_33
_atom_site_aniso_U_12
_atom_site_aniso_U_13
_atom_site_aniso_U_23
U1 U 0.0178(3) 0.0104(3) 0.0299(4) 0 0.0008(2) 0
U2 U 0.0175(3) 0.0107(3) 0.0290(4) 0 0.0016(2) 0
U3 U 0.01718(19) 0.01368(19) 0.0307(2) 0.00055(17) 0.00184(15) 0.00116(17)
Nd1 Nd 0.0222(4) 0.0165(4) 0.0282(5) 0 0.0023(3) 0
O31u O 0.038(4) 0.035(4) 0.036(4) 0.008(4) -0.004(3) 0.001(4)
O12b O 0.032(4) 0.014(4) 0.040(5) 0.005(3) 0.009(3) 0.000(3)
O82a O 0.029(4) 0.014(3) 0.057(5) -0.007(3) 0.002(4) -0.004(4)
O11a O 0.029(4) 0.021(4) 0.062(6) -0.002(3) 0.005(4) 0.010(4)
O1w O 0.035(7) 0.039(7) 0.095(10) 0 -0.022(6) 0
C2a C 0.027(6) 0.012(5) 0.030(6) -0.001(4) 0.013(5) 0.004(4)
C3b C 0.031(6) 0.027(6) 0.030(7) 0.011(5) 0.003(5) 0.000(5)
O12a O 0.085(7) 0.028(5) 0.112(8) 0.005(4) 0.061(6) -0.001(5)
O81a O 0.019(4) 0.012(4) 0.053(5) -0.002(3) 0.002(3) 0.009(3)
O1u O 0.032(4) 0.020(4) 0.037(5) 0.002(3) 0.005(3) 0.002(3)
O32u O 0.030(4) 0.028(4) 0.028(4) 0.003(3) 0.004(3) -0.001(3)
C7b C 0.022(6) 0.009(4) 0.024(6) -0.004(4) 0.004(5) 0.005(4)
O2u O 0.028(4) 0.026(4) 0.041(5) -0.005(3) 0.006(3) -0.003(3)
O1 O 0.025(3) 0.012(3) 0.055(5) -0.003(3) 0.006(3) 0.005(4)
O11b O 0.037(5) 0.026(4) 0.049(5) -0.001(3) -0.012(4) -0.001(4)
C4b C 0.036(7) 0.038(7) 0.037(7) 0.017(6) -0.003(5) 0.001(6)
C5b C 0.054(9) 0.020(6) 0.044(8) 0.020(5) 0.013(6) 0.001(5)
C2b C 0.028(6) 0.019(5) 0.015(6) 0.001(4) 0.005(5) -0.003(4)
C7a C 0.016(6) 0.022(5) 0.013(5) -0.005(4) -0.005(4) -0.009(4)
C4a C 0.031(7) 0.045(7) 0.033(7) -0.021(6) -0.005(5) -0.002(6)
C6a C 0.024(6) 0.019(5) 0.046(7) 0.000(4) 0.006(5) -0.007(5)
C6b C 0.039(7) 0.015(5) 0.038(7) 0.002(5) -0.001(5) -0.006(4)
C1a C 0.027(7) 0.016(6) 0.075(10) -0.001(5) 0.014(6) 0.002(6)
C3a C 0.020(6) 0.025(6) 0.046(7) -0.009(5) 0.015(5) -0.003(5)
C8b C 0.032(6) 0.012(5) 0.014(5) -0.002(4) 0.001(4) 0.003(4)
C8a C 0.033(7) 0.014(5) 0.027(6) -0.014(5) 0.004(5) -0.001(4)
C5a C 0.045(7) 0.018(5) 0.040(7) -0.011(5) 0.000(6) -0.004(5)
C1b C 0.025(6) 0.020(5) 0.027(6) 0.000(4) 0.002(5) -0.006(5)

loop_
_atom_type_symbol
_atom_type_scat_dispersion_real
_atom_type_scat_dispersion_imag
_atom_type_scat_source
O 0.0106 0.0060 'International Tables Vol C tables 4.2.6.8 and 6.1.1.1'
U -9.6767 9.6646 'International Tables Vol C tables 4.2.6.8 and 6.1.1.1'
Nd -0.1943 3.0179 'International Tables Vol C tables 4.2.6.8 and 6.1.1.1'
H 0.0000 0.0000 'International Tables Vol C tables 4.2.6.8 and 6.1.1.1'
C 0.0033 0.0016 'International Tables Vol C tables 4.2.6.8 and 6.1.1.1'
N 0.0061 0.0033 'International Tables Vol C tables 4.2.6.8 and 6.1.1.1'

loop_
_geom_angle_atom_site_label_1
_geom_angle_atom_site_label_2
_geom_angle_atom_site_label_3
_geom_angle_site_symmetry_1
_geom_angle_site_symmetry_3
_geom_angle
U2 U1 U3 . . 61.107(8)
U2 U1 U3 . 2_655 61.107(8)
U2 U1 O82b . . 146.75(14)
U2 U1 O82b . 2_655 146.75(14)
U2 U1 O1u . . 92.62(18)
U2 U1 O1u . 2_655 92.62(18)
U2 U1 O1 . . 34.06(15)
U2 U1 O1 . 2_655 34.06(15)
U2 U1 C8b . . 122.94(17)
U2 U1 C8b . 2_655 122.94(17)
U3 U1 U3 . 2_655 122.213(14)
U3 U1 O82b . . 85.67(14)
U3 U1 O82b . 2_655 152.10(14)
U3 U1 O1u . . 95.02(19)
U3 U1 O1u . 2_655 87.52(19)
U3 U1 O1 . . 27.18(15)
U3 U1 O1 . 2_655 95.11(15)
U3 U1 C8b . . 61.84(17)
U3 U1 C8b . 2_655 175.86(17)
U3 U1 O82b 2_655 . 152.10(14)
U3 U1 O82b 2_655 2_655 85.67(14)
U3 U1 O1u 2_655 . 87.52(19)
U3 U1 O1u 2_655 2_655 95.02(19)
U3 U1 O1 2_655 . 95.11(15)
U3 U1 O1 2_655 2_655 27.18(15)
U3 U1 C8b 2_655 . 175.86(17)
U3 U1 C8b 2_655 2_655 61.84(17)
O82b U1 O82b . 2_655 66.50(19)
O82b U1 O1u . . 91.4(2)
O82b U1 O1u . 2_655 84.2(2)
O82b U1 O1 . . 112.8(2)
O82b U1 O1 . 2_655 176.5(2)
O82b U1 C8b . . 23.9(2)
O82b U1 C8b . 2_655 90.3(2)
O82b U1 O1u 2_655 . 84.2(2)
O82b U1 O1u 2_655 2_655 91.4(2)
O82b U1 O1 2_655 . 176.5(2)
O82b U1 O1 2_655 2_655 112.8(2)
O82b U1 C8b 2_655 . 90.3(2)
O82b U1 C8b 2_655 2_655 23.9(2)
O1u U1 O1u . 2_655 174.8(3)
O1u U1 O1 . . 92.5(3)
O1u U1 O1 . 2_655 91.9(3)
O1u U1 C8b . . 91.3(3)
O1u U1 C8b . 2_655 85.8(3)
O1u U1 O1 2_655 . 91.9(3)
O1u U1 O1 2_655 2_655 92.5(3)
O1u U1 C8b 2_655 . 85.8(3)
O1u U1 C8b 2_655 2_655 91.3(3)
O1 U1 O1 . 2_655 68.1(2)
O1 U1 C8b . . 88.9(2)
O1 U1 C8b . 2_655 156.9(2)
O1 U1 C8b 2_655 . 156.9(2)
O1 U1 C8b 2_655 2_655 88.9(2)
C8b U1 C8b . 2_655 114.1(2)
U1 U2 U3 . . 61.451(8)
U1 U2 U3 . 2_655 61.451(8)
U1 U2 O82a . . 147.21(16)
U1 U2 O82a . 2_655 147.21(16)
U1 U2 O81a . . 97.09(13)
U1 U2 O81a . 2_655 97.09(13)
U1 U2 O2u . . 91.65(19)
U1 U2 O2u . 2_655 91.65(19)
U1 U2 O1 . . 33.23(15)
U1 U2 O1 . 2_655 33.23(15)
U1 U2 C8a . . 123.28(18)
U1 U2 C8a . 2_655 123.28(18)
U3 U2 U3 . 2_655 122.901(14)
U3 U2 O82a . . 85.76(16)
U3 U2 O82a . 2_655 151.34(16)
U3 U2 O81a . . 35.84(13)
U3 U2 O81a . 2_655 158.21(13)
U3 U2 O2u . . 89.9(2)
U3 U2 O2u . 2_655 91.6(2)
U3 U2 O1 . . 28.35(15)
U3 U2 O1 . 2_655 94.62(15)
U3 U2 C8a . . 61.92(18)
U3 U2 C8a . 2_655 174.34(18)
U3 U2 O82a 2_655 . 151.34(16)
U3 U2 O82a 2_655 2_655 85.76(16)
U3 U2 O81a 2_655 . 158.21(13)
U3 U2 O81a 2_655 2_655 35.84(13)
U3 U2 O2u 2_655 . 91.6(2)
U3 U2 O2u 2_655 2_655 89.9(2)
U3 U2 O1 2_655 . 94.62(15)
U3 U2 O1 2_655 2_655 28.35(15)
U3 U2 C8a 2_655 . 174.34(18)
U3 U2 C8a 2_655 2_655 61.92(18)
O82a U2 O82a . 2_655 65.6(2)
O82a U2 O81a . . 50.2(2)
O82a U2 O81a . 2_655 115.6(2)
O82a U2 O2u . . 88.3(3)
O82a U2 O2u . 2_655 88.9(3)
O82a U2 O1 . . 114.0(2)
O82a U2 O1 . 2_655 177.7(2)
O82a U2 C8a . . 24.0(2)
O82a U2 C8a . 2_655 89.5(2)
O82a U2 O81a 2_655 . 115.6(2)
O82a U2 O81a 2_655 2_655 50.2(2)
O82a U2 O2u 2_655 . 88.9(3)
O82a U2 O2u 2_655 2_655 88.3(3)
O82a U2 O1 2_655 . 177.7(2)
O82a U2 O1 2_655 2_655 114.0(2)
O82a U2 C8a 2_655 . 89.5(2)
O82a U2 C8a 2_655 2_655 24.0(2)
O81a U2 O81a . 2_655 165.82(19)
O81a U2 O2u . . 92.8(3)
O81a U2 O2u . 2_655 86.8(3)
O81a U2 O1 . . 64.2(2)
O81a U2 O1 . 2_655 129.9(2)
O81a U2 C8a . . 26.2(2)
O81a U2 C8a . 2_655 139.6(2)
O81a U2 O2u 2_655 . 86.8(3)
O81a U2 O2u 2_655 2_655 92.8(3)
O81a U2 O1 2_655 . 129.9(2)
O81a U2 O1 2_655 2_655 64.2(2)
O81a U2 C8a 2_655 . 139.6(2)
O81a U2 C8a 2_655 2_655 26.2(2)
O2u U2 O2u . 2_655 176.7(3)
O2u U2 O1 . . 88.8(3)
O2u U2 O1 . 2_655 94.0(3)
O2u U2 C8a . . 91.3(3)
O2u U2 C8a . 2_655 86.9(3)
O2u U2 O1 2_655 . 94.0(3)
O2u U2 O1 2_655 2_655 88.8(3)
O2u U2 C8a 2_655 . 86.9(3)
O2u U2 C8a 2_655 2_655 91.3(3)
O1 U2 O1 . 2_655 66.5(2)
O1 U2 C8a . . 90.3(2)
O1 U2 C8a . 2_655 156.0(2)
O1 U2 C8a 2_655 . 156.0(2)
O1 U2 C8a 2_655 2_655 90.3(2)
C8a U2 C8a . 2_655 113.4(3)
U1 U3 U2 . . 57.443(10)
U1 U3 O31u . . 88.9(2)
U1 U3 O12b . . 110.53(15)
U1 U3 O11a . . 166.94(16)
U1 U3 O81a . . 96.61(14)
U1 U3 O32u . . 93.84(19)
U1 U3 O81b . . 40.81(14)
U1 U3 O1 . . 27.84(14)
U1 U3 C1a . . 153.32(19)
U1 U3 C1b . . 99.30(16)
U2 U3 O31u . . 90.6(2)
U2 U3 O12b . . 167.53(14)
U2 U3 O11a . . 109.51(16)
U2 U3 O81a . . 39.39(14)
U2 U3 O32u . . 93.21(19)
U2 U3 O81b . . 97.91(14)
U2 U3 O1 . . 29.75(14)
U2 U3 C1a . . 100.39(18)
U2 U3 C1b . . 154.14(17)
O31u U3 O12b . . 85.7(3)
O31u U3 O11a . . 91.8(3)
O31u U3 O81a . . 87.2(3)
O31u U3 O32u . . 176.1(3)
O31u U3 O81b . . 93.9(3)
O31u U3 O1 . . 91.9(3)
O31u U3 C1a . . 75.6(3)
O31u U3 C1b . . 100.9(3)
O12b U3 O11a . . 82.5(2)
O12b U3 O81a . . 151.7(2)
O12b U3 O32u . . 90.8(3)
O12b U3 O81b . . 70.6(2)
O12b U3 O1 . . 138.4(2)
O12b U3 C1a . . 90.2(2)
O12b U3 C1b . . 19.0(2)
O11a U3 O81a . . 70.4(2)
O11a U3 O32u . . 86.1(3)
O11a U3 O81b . . 151.9(2)
O11a U3 O1 . . 139.1(2)
O11a U3 C1a . . 18.4(3)
O11a U3 C1b . . 93.4(2)
O81a U3 O32u . . 95.2(3)
O81a U3 O81b . . 137.3(2)
O81a U3 O1 . . 69.1(2)
O81a U3 C1a . . 61.5(2)
O81a U3 C1b . . 162.2(2)
O32u U3 O81b . . 86.5(2)
O32u U3 O1 . . 91.9(3)
O32u U3 C1a . . 102.7(3)
O32u U3 C1b . . 76.0(3)
O81b U3 O1 . . 68.2(2)
O81b U3 C1a . . 158.9(2)
O81b U3 C1b . . 58.6(2)
O1 U3 C1a . . 129.4(2)
O1 U3 C1b . . 125.7(2)
C1a U3 C1b . . 104.9(2)
O1w Nd1 O11b . . 63.93(15)
O1w Nd1 O11b . 2_554 63.93(15)
O1w Nd1 O2w . . 111.9(4)
O1w Nd1 O2w . 2_554 111.9(4)
O1w Nd1 O2w' . . 136.6(4)
O1w Nd1 O2w' . 2_554 136.6(4)
O1w Nd1 O3w . . 142.7(3)
O1w Nd1 O3w . 2_554 142.7(3)
O1w Nd1 O3w' . . 122.1(3)
O1w Nd1 O3w' . 2_554 122.1(3)
O1w Nd1 C1b . . 69.41(15)
O1w Nd1 C1b . 2_554 69.41(15)
O1w Nd1 O4w . . 77.9(4)
O1w Nd1 O4w . 2_554 77.9(4)
O1w Nd1 O4w' . . 65.6(4)
O1w Nd1 O4w' . 2_554 65.6(4)
O11b Nd1 O11b . 2_554 127.9(2)
O11b Nd1 O2w . . 133.4(4)
O11b Nd1 O2w . 2_554 68.9(4)
O11b Nd1 O2w' . . 146.2(4)
O11b Nd1 O2w' . 2_554 78.9(4)
O11b Nd1 O3w . . 141.1(4)
O11b Nd1 O3w . 2_554 85.5(4)
O11b Nd1 O3w' . . 133.9(4)
O11b Nd1 O3w' . 2_554 76.9(4)
O11b Nd1 C1b . . 10.9(2)
O11b Nd1 C1b . 2_554 132.3(2)
O11b Nd1 O4w . . 64.8(4)
O11b Nd1 O4w . 2_554 104.0(4)
O11b Nd1 O4w' . . 78.5(4)
O11b Nd1 O4w' . 2_554 80.5(4)
O11b Nd1 O2w 2_554 . 68.9(4)
O11b Nd1 O2w 2_554 2_554 133.4(4)
O11b Nd1 O2w' 2_554 . 78.9(4)
O11b Nd1 O2w' 2_554 2_554 146.2(4)
O11b Nd1 O3w 2_554 . 85.5(4)
O11b Nd1 O3w 2_554 2_554 141.1(4)
O11b Nd1 O3w' 2_554 . 76.9(4)
O11b Nd1 O3w' 2_554 2_554 133.9(4)
O11b Nd1 C1b 2_554 . 132.3(2)
O11b Nd1 C1b 2_554 2_554 10.9(2)
O11b Nd1 O4w 2_554 . 104.0(4)
O11b Nd1 O4w 2_554 2_554 64.8(4)
O11b Nd1 O4w' 2_554 . 80.5(4)
O11b Nd1 O4w' 2_554 2_554 78.5(4)
O2w Nd1 O2w . 2_554 136.2(5)
O2w Nd1 O2w' . . 28.3(5)
O2w Nd1 O2w' . 2_554 109.8(5)
O2w Nd1 O3w . . 72.2(5)
O2w Nd1 O3w . 2_554 73.2(5)
O2w Nd1 O3w' . . 89.4(5)
O2w Nd1 O3w' . 2_554 67.2(5)
O2w Nd1 C1b . . 123.2(4)
O2w Nd1 C1b . 2_554 73.4(4)
O2w Nd1 O4w . . 68.9(6)
O2w Nd1 O4w . 2_554 121.0(5)
O2w Nd1 O4w' . . 60.5(5)
O2w Nd1 O4w' . 2_554 143.2(5)
O2w Nd1 O2w' 2_554 . 109.8(5)
O2w Nd1 O2w' 2_554 2_554 28.3(5)
O2w Nd1 O3w 2_554 . 73.2(5)
O2w Nd1 O3w 2_554 2_554 72.2(5)
O2w Nd1 O3w' 2_554 . 67.2(5)
O2w Nd1 O3w' 2_554 2_554 89.4(5)
O2w Nd1 C1b 2_554 . 73.4(4)
O2w Nd1 C1b 2_554 2_554 123.2(4)
O2w Nd1 O4w 2_554 . 121.0(5)
O2w Nd1 O4w 2_554 2_554 68.9(6)
O2w Nd1 O4w' 2_554 . 143.2(5)
O2w Nd1 O4w' 2_554 2_554 60.5(5)
O2w' Nd1 O2w' . 2_554 86.8(5)
O2w' Nd1 O3w . . 45.0(5)
O2w' Nd1 O3w . 2_554 63.3(5)
O2w' Nd1 O3w' . . 65.2(5)
O2w' Nd1 O3w' . 2_554 69.3(5)
O2w' Nd1 C1b . . 135.8(4)
O2w' Nd1 C1b . 2_554 78.1(4)
O2w' Nd1 O4w . . 90.9(6)
O2w' Nd1 O4w . 2_554 106.7(6)
O2w' Nd1 O4w' . . 87.8(6)
O2w' Nd1 O4w' . 2_554 129.7(6)
O2w' Nd1 O3w 2_554 . 63.3(5)
O2w' Nd1 O3w 2_554 2_554 45.0(5)
O2w' Nd1 O3w' 2_554 . 69.3(5)
O2w' Nd1 O3w' 2_554 2_554 65.2(5)
O2w' Nd1 C1b 2_554 . 78.1(4)
O2w' Nd1 C1b 2_554 2_554 135.8(4)
O2w' Nd1 O4w 2_554 . 106.7(6)
O2w' Nd1 O4w 2_554 2_554 90.9(6)
O2w' Nd1 O4w' 2_554 . 129.7(6)
O2w' Nd1 O4w' 2_554 2_554 87.8(6)
O3w Nd1 O3w . 2_554 74.5(5)
O3w Nd1 O3w' . . 23.2(5)
O3w Nd1 O3w' . 2_554 94.2(5)
O3w Nd1 C1b . . 141.4(4)
O3w Nd1 C1b . 2_554 77.2(4)
O3w Nd1 O4w . . 132.9(5)
O3w Nd1 O4w . 2_554 69.6(5)
O3w Nd1 O4w' . . 132.7(5)
O3w Nd1 O4w' . 2_554 88.9(5)
O3w Nd1 O3w' 2_554 . 94.2(5)
O3w Nd1 O3w' 2_554 2_554 23.2(5)
O3w Nd1 C1b 2_554 . 77.2(4)
O3w Nd1 C1b 2_554 2_554 141.4(4)
O3w Nd1 O4w 2_554 . 69.6(5)
O3w Nd1 O4w 2_554 2_554 132.9(5)
O3w Nd1 O4w' 2_554 . 88.9(5)
O3w Nd1 O4w' 2_554 2_554 132.7(5)
O3w' Nd1 O3w' . 2_554 115.7(5)
O3w' Nd1 C1b . . 140.4(4)
O3w' Nd1 C1b . 2_554 66.6(4)
O3w' Nd1 O4w . . 155.7(5)
O3w' Nd1 O4w . 2_554 46.4(5)
O3w' Nd1 O4w' . . 147.5(5)
O3w' Nd1 O4w' . 2_554 66.2(5)
O3w' Nd1 C1b 2_554 . 66.6(4)
O3w' Nd1 C1b 2_554 2_554 140.4(4)
O3w' Nd1 O4w 2_554 . 46.4(5)
O3w' Nd1 O4w 2_554 2_554 155.7(5)
O3w' Nd1 O4w' 2_554 . 66.2(5)
O3w' Nd1 O4w' 2_554 2_554 147.5(5)
C1b Nd1 C1b . 2_554 138.8(2)
C1b Nd1 O4w . . 55.6(4)
C1b Nd1 O4w . 2_554 114.7(4)
C1b Nd1 O4w' . . 71.7(4)
C1b Nd1 O4w' . 2_554 91.3(4)
C1b Nd1 O4w 2_554 . 114.7(4)
C1b Nd1 O4w 2_554 2_554 55.6(4)
C1b Nd1 O4w' 2_554 . 91.3(4)
C1b Nd1 O4w' 2_554 2_554 71.7(4)
O4w Nd1 O4w . 2_554 155.9(6)
O4w Nd1 O4w' . . 23.5(6)
O4w Nd1 O4w' . 2_554 138.1(6)
O4w Nd1 O4w' 2_554 . 138.1(6)
O4w Nd1 O4w' 2_554 2_554 23.5(6)
O4w' Nd1 O4w' . 2_554 131.1(6)
U3 O12b C1b . . 123.8(6)
U2 O82a C8a . . 98.3(5)
U1 O82b C8b . . 98.8(5)
U3 O11a C1a . . 126.2(6)
C7a C2a C1a . . 124.0(8)
C7a C2a C3a . . 121.5(8)
C1a C2a C3a . . 114.3(9)
C4b C3b C2b . . 123.4(10)
C4b C3b H1c3b . . 118.2997
C2b C3b H1c3b . . 118.3012
U2 O81a U3 . . 104.8(2)
U2 O81a C8a . . 94.9(6)
U3 O81a C8a . . 159.2(6)
U3 O81b C8b . . 156.5(6)
C2b C7b C6b . . 116.0(9)
C2b C7b C8b . . 126.6(8)
C6b C7b C8b . . 117.3(8)
U1 O1 U2 . . 112.7(3)
U1 O1 U3 . . 125.0(3)
U2 O1 U3 . . 121.9(3)
Nd1 O11b C1b . . 146.6(6)
C3b C4b C5b . . 120.0(10)
C3b C4b H1c4b . . 120.0222
C5b C4b H1c4b . . 120.0219
C4b C5b C6b . . 117.9(9)
C4b C5b H1c5b . . 121.0594
C6b C5b H1c5b . . 121.0581
C3b C2b C7b . . 119.2(8)
C3b C2b C1b . . 117.2(8)
C7b C2b C1b . . 123.6(8)
C2a C7a C6a . . 115.8(8)
C2a C7a C8a . . 129.3(8)
C6a C7a C8a . . 114.9(9)
C3a C4a C5a . . 120.6(10)
C3a C4a H1c4a . . 119.6932
C5a C4a H1c4a . . 119.6921
C7a C6a C5a . . 123.2(9)
C7a C6a H1c6a . . 118.4158
C5a C6a H1c6a . . 118.4158
C7b C6b C5b . . 123.4(9)
C7b C6b H1c6b . . 118.313
C5b C6b H1c6b . . 118.3124
U3 C1a O11a . . 35.4(4)
U3 C1a C2a . . 120.6(7)
U3 C1a O12a . . 113.5(7)
O11a C1a C2a . . 117.8(10)
O11a C1a O12a . . 122.4(9)
C2a C1a O12a . . 119.1(10)
C2a C3a C4a . . 120.4(10)
C2a C3a H1c3a . . 119.7775
C4a C3a H1c3a . . 119.7766
U1 C8b O82b . . 57.3(4)
U1 C8b O81b . . 59.1(4)
U1 C8b C7b . . 175.2(6)
O82b C8b O81b . . 116.2(8)
O82b C8b C7b . . 122.3(8)
O81b C8b C7b . . 121.4(8)
U2 C8a O82a . . 57.7(5)
U2 C8a O81a . . 58.9(5)
U2 C8a C7a . . 178.4(7)
O82a C8a O81a . . 116.5(9)
O82a C8a C7a . . 123.5(8)
O81a C8a C7a . . 120.0(9)
C4a C5a C6a . . 118.2(9)
C4a C5a H1c5a . . 120.9224
C6a C5a H1c5a . . 120.9217
Nd1 O2w O2w' . . 74.5(11)
Nd1 O2w' O2w . . 77.2(11)
Nd1 O2w' O3w . . 68.7(7)
O2w O2w' O3w . . 141.0(15)
Nd1 O3w O2w' . . 66.3(6)
Nd1 O3w O3w' . . 83.2(12)
O2w' O3w O3w' . . 134.7(15)
Nd1 O3w' O3w . . 73.6(12)
Nd1 O3w' O4w . 2_554 66.9(7)
O3w O3w' O4w . 2_554 140.4(15)
U3 C1b Nd1 . . 105.9(2)
U3 C1b O12b . . 37.2(4)
U3 C1b O11b . . 110.7(6)
U3 C1b C2b . . 121.5(6)
Nd1 C1b O12b . . 104.6(5)
Nd1 C1b O11b . . 22.5(4)
Nd1 C1b C2b . . 131.3(6)
O12b C1b O11b . . 122.3(8)
O12b C1b C2b . . 119.3(8)
O11b C1b C2b . . 118.1(8)
Nd1 O4w O3w' . 2_554 66.7(7)
Nd1 O4w O4w' . . 78.5(14)
O3w' O4w O4w' 2_554 . 129.2(17)
Nd1 O4w' O4w . . 77.9(15)

loop_
_geom_bond_atom_site_label_1
_geom_bond_atom_site_label_2
_geom_bond_site_symmetry_2
_geom_bond_distance
U1 U2 . 3.7724(7)
U1 U3 . 3.9315(5)
U1 U3 2_655 3.9315(5)
U1 O82b . 2.596(6)
U1 O82b 2_655 2.596(6)
U1 O1u . 1.764(6)
U1 O1u 2_655 1.764(6)
U1 O1 . 2.241(6)
U1 O1 2_655 2.241(6)
U1 C8b . 3.050(9)
U1 C8b 2_655 3.050(9)
U2 U3 . 3.9186(5)
U2 U3 2_655 3.9186(5)
U2 O82a . 2.556(6)
U2 O82a 2_655 2.556(6)
U2 O81a . 2.571(6)
U2 O81a 2_655 2.571(6)
U2 O2u . 1.760(6)
U2 O2u 2_655 1.760(6)
U2 O1 . 2.290(6)
U2 O1 2_655 2.290(6)
U2 C8a . 2.993(11)
U2 C8a 2_655 2.993(11)
U3 O31u . 1.763(7)
U3 O12b . 2.379(6)
U3 O11a . 2.326(6)
U3 O81a . 2.373(6)
U3 O32u . 1.790(6)
U3 O81b . 2.418(6)
U3 O1 . 2.192(6)
U3 C1a . 3.239(10)
U3 C1b . 3.269(9)
Nd1 O1w . 2.546(10)
Nd1 O11b . 2.531(7)
Nd1 O11b 2_554 2.531(7)
Nd1 O2w . 2.469(17)
Nd1 O2w 2_554 2.469(17)
Nd1 O2w' . 2.439(15)
Nd1 O2w' 2_554 2.439(15)
Nd1 O3w . 2.482(15)
Nd1 O3w 2_554 2.482(15)
Nd1 O3w' . 2.569(15)
Nd1 O3w' 2_554 2.569(15)
Nd1 C1b . 3.636(9)
Nd1 C1b 2_554 3.636(9)
Nd1 O4w . 2.574(18)
Nd1 O4w 2_554 2.574(18)
Nd1 O4w' . 2.579(19)
Nd1 O4w' 2_554 2.579(19)
O12b C1b . 1.280(11)
O82a C8a . 1.232(13)
O82b C8b . 1.251(11)
O11a C1a . 1.266(14)
C2a C7a . 1.413(14)
C2a C1a . 1.533(13)
C2a C3a . 1.353(13)
C3b C4b . 1.291(14)
C3b C2b . 1.369(13)
C3b H1c3b . 0.96
O12a C1a . 1.221(16)
O81a C8a . 1.326(11)
O81b C8b . 1.319(10)
C7b C2b . 1.426(13)
C7b C6b . 1.366(12)
C7b C8b . 1.451(13)
O11b C1b . 1.245(12)
C4b C5b . 1.409(16)
C4b H1c4b . 0.96
C5b C6b . 1.368(15)
C5b H1c5b . 0.96
C2b C1b . 1.500(13)
C7a C6a . 1.339(12)
C7a C8a . 1.473(14)
C4a C3a . 1.341(13)
C4a C5a . 1.361(15)
C4a H1c4a . 0.96
C6a C5a . 1.398(14)
C6a H1c6a . 0.96
C6b H1c6b . 0.96
C3a H1c3a . 0.96
C5a H1c5a . 0.96
O2w O2w' . 1.20(2)
O2w' O3w . 1.89(2)
O3w O3w' . 1.02(2)
O3w' O4w 2_554 2.03(2)
O4w O4w' . 1.05(3)

loop_
_geom_hbond_atom_site_label_D
_geom_hbond_atom_site_label_H
_geom_hbond_atom_site_label_A
_geom_hbond_distance_DH
_geom_hbond_distance_HA
_geom_hbond_distance_DA
_geom_hbond_angle_DHA
C6a H1c6a O82a 0.96 2.36 2.726(12) 101.95
C6b H1c6b O82b 0.96 2.43 2.766(12) 100.07

loop_
_jana_cell_twin_matrix_id
_jana_cell_twin_volume_fraction
_jana_cell_twin_matrix_1_1
_jana_cell_twin_matrix_1_2
_jana_cell_twin_matrix_1_3
_jana_cell_twin_matrix_2_1
_jana_cell_twin_matrix_2_2
_jana_cell_twin_matrix_2_3
_jana_cell_twin_matrix_3_1
_jana_cell_twin_matrix_3_2
_jana_cell_twin_matrix_3_3
1 0.9146(8) 1 0 0 0 1 0 0 0 1
2 0.0854(8) 1 0 -0.0854 0 -1 0 0 0 -1
